data_7135547
loop_
_publ_author_name
'Chen, Tianzi'
'Wang, Xinyue'
'Han, Yulin'
'Guo, Chenxi'
'Duan, Dongyu'
'Tang, Yu'
'Pan, Fuxing'

_publ_section_title
;
 Stepwise coordination of {Cu(C<sub>5</sub>Me<sub>5</sub>)} with a
 tri-silylated Ge<sub>9</sub> cluster.
;
_journal_issue 11
_journal_name_full 'Chemical communications (Cambridge, England)'
_journal_page_first 3541
_journal_page_last 3544
_journal_paper_doi 10.1039/d5cc06017f
_journal_volume 62
_journal_year 2026
_chemical_formula_moiety 'C54 H162 Cu Ge18 Si24, C24 H48 K O6'
_chemical_formula_sum 'C78 H210 Cu Ge18 K O6 Si24'
_chemical_formula_weight 3327.87
_chemical_properties_physical Air-sensitive,Moisture-sensitive,Oxygen-sensitive
_space_group_crystal_system trigonal
_space_group_IT_number 148
_space_group_name_Hall '-R 3'
_space_group_name_H-M_alt 'R -3 :H'
_atom_sites_solution_hydrogens geom
_audit_creation_date 2025-12-26
_audit_creation_method
;
Olex2 1.5
(compiled 2025.07.13 svn.rb7424aed for OlexSys, GUI svn.r7308)
;
_audit_update_record
;
2025-12-26 deposited with the CCDC.	2026-01-07 downloaded from the CCDC.
;
_cell_angle_alpha 90
_cell_angle_beta 90
_cell_angle_gamma 120
_cell_formula_units_Z 3
_cell_length_a 23.6847(4)
_cell_length_b 23.6847(4)
_cell_length_c 23.4153(6)
_cell_measurement_reflns_used 4339
_cell_measurement_temperature 150.15
_cell_measurement_theta_max 25.997
_cell_measurement_theta_min 2.610
_cell_volume 11375.4(4)
_computing_cell_refinement 'Bruker APEX'
_computing_data_collection 'Bruker APEX'
_computing_data_reduction 'Bruker Saint'
_computing_molecular_graphics 'Olex2 1.5 (Dolomanov et al., 2009)'
_computing_publication_material 'Olex2 1.5 (Dolomanov et al., 2009)'
_computing_structure_refinement 'SHELXL 2018/3 (Sheldrick, 2015)'
_computing_structure_solution 'SHELXT 2018/2 (Sheldrick, 2018)'
_diffrn_ambient_temperature 150.15
_diffrn_measured_fraction_theta_full 0.999
_diffrn_measured_fraction_theta_max 0.999
_diffrn_measurement_device_type 'SuperNova, Dual, Cu at zero, Eos'
_diffrn_radiation_type MoK\a
_diffrn_radiation_wavelength 0.71073
_diffrn_reflns_av_R_equivalents 0.0498
_diffrn_reflns_av_unetI/netI 0.0235
_diffrn_reflns_Laue_measured_fraction_full 0.999
_diffrn_reflns_Laue_measured_fraction_max 0.999
_diffrn_reflns_limit_h_max 29
_diffrn_reflns_limit_h_min -29
_diffrn_reflns_limit_k_max 29
_diffrn_reflns_limit_k_min -29
_diffrn_reflns_limit_l_max 28
_diffrn_reflns_limit_l_min -28
_diffrn_reflns_number 51987
_diffrn_reflns_point_group_measured_fraction_full 0.999
_diffrn_reflns_point_group_measured_fraction_max 0.999
_diffrn_reflns_theta_full 25.242
_diffrn_reflns_theta_max 25.997
_diffrn_reflns_theta_min 2.610
_exptl_absorpt_coefficient_mu 3.896
_exptl_absorpt_correction_T_max 0.378
_exptl_absorpt_correction_T_min 0.229
_exptl_absorpt_correction_type multi-scan
_exptl_absorpt_process_details sadabs
_exptl_crystal_colour 'metallic reddish red'
_exptl_crystal_colour_lustre metallic
_exptl_crystal_colour_modifier reddish
_exptl_crystal_colour_primary red
_exptl_crystal_density_diffrn 1.457
_exptl_crystal_description block
_exptl_crystal_F_000 5058
_exptl_crystal_size_max 0.4
_exptl_crystal_size_mid 0.35
_exptl_crystal_size_min 0.25
_refine_diff_density_max 0.505
_refine_diff_density_min -0.372
_refine_diff_density_rms 0.082
_refine_ls_extinction_method none
_refine_ls_goodness_of_fit_ref 1.039
_refine_ls_hydrogen_treatment constr
_refine_ls_matrix_type full
_refine_ls_number_parameters 233
_refine_ls_number_reflns 4974
_refine_ls_number_restraints 0
_refine_ls_restrained_S_all 1.039
_refine_ls_R_factor_all 0.0494
_refine_ls_R_factor_gt 0.0399
_refine_ls_shift/su_max 0.001
_refine_ls_shift/su_mean 0.000
_refine_ls_structure_factor_coef Fsqd
_refine_ls_weighting_details 'w=1/[\s^2^(Fo^2^)+(0.0540P)^2^+35.8964P] where P=(Fo^2^+2Fc^2^)/3'
_refine_ls_weighting_scheme calc
_refine_ls_wR_factor_gt 0.0912
_refine_ls_wR_factor_ref 0.0952
_reflns_Friedel_coverage 0.000
_reflns_number_gt 4339
_reflns_number_total 4974
_reflns_threshold_expression 'I > 2\s(I)'
_cod_data_source_file d5cc06017f2.cif
_cod_data_source_block ctz25111401_1_auto
_cod_original_cell_volume 11375.4(5)
_cod_original_sg_symbol_H-M 'R -3'
_cod_database_code 7135547
_shelx_shelxl_version_number 2018/3
_shelx_space_group_comment
;
The symmetry employed for this shelxl refinement is uniquely defined
by the following loop, which should always be used as a source of
symmetry information in preference to the above space-group names.
They are only intended as comments.
;
_shelx_estimated_absorpt_t_max 0.443
_shelx_estimated_absorpt_t_min 0.305
_olex2_refinement_description
;
1. Fixed Uiso
 At 1.2 times of:
  All C(H,H) groups
 At 1.5 times of:
  All C(H,H,H) groups
2. Others
 Fixed Sof: C9A(0.5) H9AA(0.5) H9AB(0.5) H9AC(0.5) C9(0.5) H9A(0.5) H9B(0.5)
 H9C(0.5) C8A(0.5) H8AA(0.5) H8AB(0.5) H8AC(0.5) C8(0.5) H8A(0.5) H8B(0.5)
 H8C(0.5) C7A(0.5) H7AA(0.5) H7AB(0.5) H7AC(0.5) C7(0.5) H7A(0.5) H7B(0.5)
 H7C(0.5)
3.a Secondary CH2 refined with riding coordinates:
 C10(H10A,H10B), C11(H11A,H11B), C12(H12A,H12B), C13(H13A,H13B)
3.b Idealised Me refined as rotating group:
 C1(H1A,H1B,H1C), C2(H2A,H2B,H2C), C3(H3A,H3B,H3C), C4(H4A,H4B,H4C), C5(H5A,
 H5B,H5C), C6(H6A,H6B,H6C), C9A(H9AA,H9AB,H9AC), C9(H9A,H9B,H9C), C8A(H8AA,H8AB,
 H8AC), C8(H8A,H8B,H8C), C7A(H7AA,H7AB,H7AC), C7(H7A,H7B,H7C)
;
_olex2_submission_special_instructions 'No special instructions were received'

loop_
_space_group_symop_operation_xyz
'x, y, z'
'-y, x-y, z'
'-x+y, -x, z'
'x+2/3, y+1/3, z+1/3'
'-y+2/3, x-y+1/3, z+1/3'
'-x+y+2/3, -x+1/3, z+1/3'
'x+1/3, y+2/3, z+2/3'
'-y+1/3, x-y+2/3, z+2/3'
'-x+y+1/3, -x+2/3, z+2/3'
'-x, -y, -z'
'y, -x+y, -z'
'x-y, x, -z'
'-x+2/3, -y+1/3, -z+1/3'
'y+2/3, -x+y+1/3, -z+1/3'
'x-y+2/3, x+1/3, -z+1/3'
'-x+1/3, -y+2/3, -z+2/3'
'y+1/3, -x+y+2/3, -z+2/3'
'x-y+1/3, x+2/3, -z+2/3'

loop_
_atom_site_label
_atom_site_type_symbol
_atom_site_fract_x
_atom_site_fract_y
_atom_site_fract_z
_atom_site_U_iso_or_equiv
_atom_site_adp_type
_atom_site_occupancy
_atom_site_site_symmetry_order
_atom_site_calc_flag
_atom_site_refinement_flags_posn
_atom_site_refinement_flags_adp
_atom_site_refinement_flags_occupancy
_atom_site_disorder_assembly
_atom_site_disorder_group
Ge1 Ge 0.41084(2) 0.72351(2) 0.25128(2) 0.02925(11) Uani 1 1 d . . . . .
Ge2 Ge 0.40574(2) 0.64048(2) 0.32148(2) 0.03217(12) Uani 1 1 d . . . . .
Ge3 Ge 0.40490(2) 0.71930(2) 0.39533(2) 0.03592(12) Uani 1 1 d . . . . .
Cu1 Cu 0.333333 0.666667 0.166667 0.0304(2) Uani 1 6 d S T P . .
Si1 Si 0.48221(5) 0.60409(5) 0.33329(4) 0.0322(2) Uani 1 1 d . . . . .
Si2 Si 0.54446(6) 0.65368(6) 0.41511(5) 0.0460(3) Uani 1 1 d . . . . .
Si3 Si 0.54897(6) 0.63388(7) 0.25231(5) 0.0500(3) Uani 1 1 d . . . . .
Si4 Si 0.42263(6) 0.49025(6) 0.34451(7) 0.0588(4) Uani 1 1 d . . . . .
C1 C 0.5896(3) 0.7445(3) 0.4094(3) 0.0800(17) Uani 1 1 d . . . . .
H1A H 0.621483 0.757968 0.378326 0.120 Uiso 1 1 calc R U . . .
H1B H 0.612300 0.763415 0.445433 0.120 Uiso 1 1 calc R U . . .
H1C H 0.558770 0.759649 0.401488 0.120 Uiso 1 1 calc R U . . .
C2 C 0.4921(3) 0.6291(3) 0.4797(2) 0.0682(14) Uani 1 1 d . . . . .
H2A H 0.456506 0.638314 0.474067 0.102 Uiso 1 1 calc R U . . .
H2B H 0.518203 0.653571 0.512816 0.102 Uiso 1 1 calc R U . . .
H2C H 0.473881 0.582281 0.486468 0.102 Uiso 1 1 calc R U . . .
C3 C 0.6046(3) 0.6251(4) 0.4253(3) 0.089(2) Uani 1 1 d . . . . .
H3A H 0.581218 0.578150 0.433030 0.133 Uiso 1 1 calc R U . . .
H3B H 0.633225 0.648302 0.457554 0.133 Uiso 1 1 calc R U . . .
H3C H 0.630815 0.633893 0.390559 0.133 Uiso 1 1 calc R U . . .
C4 C 0.6014(3) 0.7242(3) 0.2475(3) 0.096(2) Uani 1 1 d . . . . .
H4A H 0.624971 0.735817 0.211065 0.144 Uiso 1 1 calc R U . . .
H4B H 0.632678 0.739978 0.279076 0.144 Uiso 1 1 calc R U . . .
H4C H 0.574016 0.744410 0.249680 0.144 Uiso 1 1 calc R U . . .
C5 C 0.4976(3) 0.6033(5) 0.1872(2) 0.115(3) Uani 1 1 d . . . . .
H5A H 0.525618 0.617037 0.153306 0.173 Uiso 1 1 calc R U . . .
H5B H 0.468231 0.621216 0.185529 0.173 Uiso 1 1 calc R U . . .
H5C H 0.471914 0.555628 0.188465 0.173 Uiso 1 1 calc R U . . .
C6 C 0.6040(3) 0.5986(3) 0.2558(2) 0.0720(15) Uani 1 1 d . . . . .
H6A H 0.577871 0.550944 0.253761 0.108 Uiso 1 1 calc R U . . .
H6B H 0.628291 0.611369 0.291860 0.108 Uiso 1 1 calc R U . . .
H6C H 0.634617 0.614948 0.223740 0.108 Uiso 1 1 calc R U . . .
K1 K 0.333333 0.666667 0.666667 0.1079(12) Uani 1 6 d S T P . .
O1 O 0.4260(3) 0.7547(3) 0.6085(2) 0.1196(18) Uani 1 1 d . . . . .
C10 C 0.4474(5) 0.7324(4) 0.5627(3) 0.130(3) Uani 1 1 d . . . . .
H10A H 0.418224 0.723016 0.529456 0.156 Uiso 1 1 calc R U . . .
H10B H 0.447145 0.691836 0.573444 0.156 Uiso 1 1 calc R U . . .
C11 C 0.5127(3) 0.7828(4) 0.5486(3) 0.100(2) Uani 1 1 d . . . . .
H11A H 0.520585 0.785027 0.506962 0.120 Uiso 1 1 calc R U . . .
H11B H 0.545718 0.776071 0.568581 0.120 Uiso 1 1 calc R U . . .
C12 C 0.5130(5) 0.8417(4) 0.5696(5) 0.144(4) Uani 1 1 d . . . . .
H12A H 0.557165 0.874566 0.582668 0.172 Uiso 1 1 calc R U . . .
H12B H 0.499566 0.861240 0.538784 0.172 Uiso 1 1 calc R U . . .
C13 C 0.4682(4) 0.8216(4) 0.6155(4) 0.113(3) Uani 1 1 d . . . . .
H13A H 0.491443 0.830546 0.652436 0.136 Uiso 1 1 calc R U . . .
H13B H 0.443541 0.845234 0.614625 0.136 Uiso 1 1 calc R U . . .
C9A C 0.3821(9) 0.4676(9) 0.4203(7) 0.083(5) Uani 0.5 1 d . . P A 2
H9AA H 0.416022 0.480577 0.449490 0.124 Uiso 0.5 1 calc R U P A 2
H9AB H 0.352263 0.420416 0.422410 0.124 Uiso 0.5 1 calc R U P A 2
H9AC H 0.357767 0.490425 0.426849 0.124 Uiso 0.5 1 calc R U P A 2
C9 C 0.3549(9) 0.4610(9) 0.3872(12) 0.144(12) Uani 0.5 1 d . . P A 1
H9A H 0.368415 0.473839 0.426893 0.217 Uiso 0.5 1 calc R U P A 1
H9B H 0.329884 0.413328 0.384569 0.217 Uiso 0.5 1 calc R U P A 1
H9C H 0.327753 0.479085 0.374615 0.217 Uiso 0.5 1 calc R U P A 1
C8A C 0.3504(8) 0.4518(5) 0.2962(8) 0.116(7) Uani 0.5 1 d . . P A 2
H8AA H 0.319438 0.465824 0.307320 0.173 Uiso 0.5 1 calc R U P A 2
H8AB H 0.329343 0.404228 0.299282 0.173 Uiso 0.5 1 calc R U P A 2
H8AC H 0.364501 0.465054 0.256749 0.173 Uiso 0.5 1 calc R U P A 2
C8 C 0.4015(10) 0.4574(7) 0.2658(8) 0.126(8) Uani 0.5 1 d . . P A 1
H8A H 0.375817 0.474536 0.247551 0.189 Uiso 0.5 1 calc R U P A 1
H8B H 0.376121 0.409698 0.266251 0.189 Uiso 0.5 1 calc R U P A 1
H8C H 0.441867 0.471742 0.244261 0.189 Uiso 0.5 1 calc R U P A 1
C7A C 0.4674(9) 0.4493(9) 0.3405(12) 0.101(9) Uani 0.5 1 d . . P A 2
H7AA H 0.486670 0.455314 0.302422 0.151 Uiso 0.5 1 calc R U P A 2
H7AB H 0.438351 0.402745 0.347742 0.151 Uiso 0.5 1 calc R U P A 2
H7AC H 0.502155 0.467189 0.369278 0.151 Uiso 0.5 1 calc R U P A 2
C7 C 0.4843(10) 0.4643(9) 0.3672(10) 0.076(5) Uani 0.5 1 d . . P A 1
H7A H 0.520285 0.481079 0.339681 0.113 Uiso 0.5 1 calc R U P A 1
H7B H 0.462679 0.416559 0.368307 0.113 Uiso 0.5 1 calc R U P A 1
H7C H 0.501426 0.481867 0.405189 0.113 Uiso 0.5 1 calc R U P A 1

loop_
_atom_site_aniso_label
_atom_site_aniso_U_11
_atom_site_aniso_U_22
_atom_site_aniso_U_33
_atom_site_aniso_U_23
_atom_site_aniso_U_13
_atom_site_aniso_U_12
Ge1 0.02507(18) 0.02690(19) 0.0337(2) 0.00000(14) 0.00085(14) 0.01143(15)
Ge2 0.0305(2) 0.0373(2) 0.0352(2) 0.00008(16) -0.00200(15) 0.02186(17)
Ge3 0.0334(2) 0.0333(2) 0.0407(2) -0.00667(16) -0.00909(16) 0.01645(17)
Cu1 0.0310(3) 0.0310(3) 0.0290(6) 0.000 0.000 0.01552(16)
Si1 0.0293(5) 0.0324(5) 0.0389(6) -0.0010(4) -0.0042(4) 0.0184(4)
Si2 0.0419(6) 0.0555(7) 0.0469(7) -0.0086(5) -0.0136(5) 0.0292(6)
Si3 0.0466(7) 0.0748(8) 0.0434(7) 0.0058(6) 0.0042(5) 0.0415(6)
Si4 0.0541(7) 0.0323(6) 0.0937(11) -0.0016(6) -0.0121(7) 0.0245(6)
C1 0.071(4) 0.062(3) 0.080(4) -0.019(3) -0.026(3) 0.013(3)
C2 0.075(3) 0.095(4) 0.044(3) -0.006(3) -0.008(2) 0.050(3)
C3 0.088(4) 0.140(6) 0.082(4) -0.037(4) -0.042(3) 0.090(4)
C4 0.102(5) 0.089(4) 0.106(5) 0.055(4) 0.053(4) 0.055(4)
C5 0.094(5) 0.228(10) 0.042(3) -0.012(4) -0.008(3) 0.094(6)
C6 0.068(3) 0.101(4) 0.076(4) 0.016(3) 0.024(3) 0.064(3)
K1 0.1139(19) 0.1139(19) 0.096(3) 0.000 0.000 0.0569(10)
O1 0.161(5) 0.095(4) 0.100(4) -0.015(3) 0.033(3) 0.062(4)
C10 0.156(8) 0.101(6) 0.089(5) -0.023(4) 0.035(5) 0.032(6)
C11 0.086(5) 0.103(5) 0.112(6) -0.025(4) -0.007(4) 0.047(4)
C12 0.157(9) 0.070(5) 0.191(11) 0.015(6) 0.019(8) 0.047(5)
C13 0.147(7) 0.082(5) 0.125(7) -0.027(5) -0.003(6) 0.068(5)
C9A 0.103(15) 0.047(7) 0.093(11) 0.026(7) 0.039(9) 0.033(9)
C9 0.068(12) 0.048(8) 0.31(4) 0.050(17) 0.088(17) 0.021(9)
C8A 0.113(12) 0.027(5) 0.162(17) -0.004(7) -0.073(12) 0.001(7)
C8 0.158(16) 0.065(9) 0.166(18) -0.057(10) -0.098(15) 0.064(11)
C7A 0.053(11) 0.035(8) 0.22(3) 0.022(12) 0.031(13) 0.023(8)
C7 0.065(10) 0.035(9) 0.134(15) 0.016(8) -0.017(8) 0.030(8)

loop_
_atom_type_symbol
_atom_type_description
_atom_type_scat_dispersion_real
_atom_type_scat_dispersion_imag
_atom_type_scat_source
C C 0.0033 0.0016 'International Tables Vol C Tables 4.2.6.8 and 6.1.1.4'
H H 0.0000 0.0000 'International Tables Vol C Tables 4.2.6.8 and 6.1.1.4'
Cu Cu 0.3201 1.2651 'International Tables Vol C Tables 4.2.6.8 and 6.1.1.4'
Ge Ge 0.1547 1.8001 'International Tables Vol C Tables 4.2.6.8 and 6.1.1.4'
K K 0.2009 0.2494 'International Tables Vol C Tables 4.2.6.8 and 6.1.1.4'
O O 0.0106 0.0060 'International Tables Vol C Tables 4.2.6.8 and 6.1.1.4'
Si Si 0.0817 0.0704 'International Tables Vol C Tables 4.2.6.8 and 6.1.1.4'

loop_
_geom_angle_atom_site_label_1
_geom_angle_atom_site_label_2
_geom_angle_atom_site_label_3
_geom_angle
_geom_angle_site_symmetry_1
_geom_angle_site_symmetry_3
_geom_angle_publ_flag
Ge1 Ge1 Ge1 60.0 3_565 2_665 ?
Ge2 Ge1 Ge1 98.898(12) . 2_665 ?
Ge2 Ge1 Ge1 55.507(14) 2_665 2_665 ?
Ge2 Ge1 Ge1 98.838(12) 2_665 3_565 ?
Ge2 Ge1 Ge1 55.590(14) . 3_565 ?
Ge2 Ge1 Ge2 92.09(2) . 2_665 ?
Ge2 Ge1 Cu1 110.510(15) . . ?
Ge2 Ge1 Cu1 110.429(15) 2_665 . ?
Cu1 Ge1 Ge1 56.392(6) . 3_565 ?
Cu1 Ge1 Ge1 56.392(6) . 2_665 ?
Ge1 Ge2 Ge1 68.904(19) . 3_565 ?
Ge1 Ge2 Ge3 118.097(18) . 3_565 ?
Ge1 Ge2 Ge3 83.449(17) 3_565 3_565 ?
Ge1 Ge2 Ge3 83.452(16) . . ?
Ge1 Ge2 Ge3 118.009(18) 3_565 . ?
Ge3 Ge2 Ge3 62.19(2) 3_565 . ?
Si1 Ge2 Ge1 127.63(3) . . ?
Si1 Ge2 Ge1 122.78(3) . 3_565 ?
Si1 Ge2 Ge3 118.17(3) . . ?
Si1 Ge2 Ge3 114.06(3) . 3_565 ?
Ge2 Ge3 Ge2 90.68(2) 2_665 . ?
Ge2 Ge3 Ge3 101.265(14) 2_665 3_565 ?
Ge2 Ge3 Ge3 101.203(14) . 2_665 ?
Ge2 Ge3 Ge3 58.861(16) . 3_565 ?
Ge2 Ge3 Ge3 58.948(16) 2_665 2_665 ?
Ge3 Ge3 Ge3 60.000(1) 3_565 2_665 ?
Ge1 Cu1 Ge1 67.214(13) 13_565 15 ?
Ge1 Cu1 Ge1 112.786(13) 13_565 3_565 ?
Ge1 Cu1 Ge1 112.787(13) 14_455 3_565 ?
Ge1 Cu1 Ge1 180.0 3_565 15 ?
Ge1 Cu1 Ge1 112.784(13) 13_565 2_665 ?
Ge1 Cu1 Ge1 112.783(13) 2_665 15 ?
Ge1 Cu1 Ge1 112.785(13) 15 . ?
Ge1 Cu1 Ge1 67.214(13) 2_665 3_565 ?
Ge1 Cu1 Ge1 67.214(13) 2_665 . ?
Ge1 Cu1 Ge1 179.999(14) 14_455 2_665 ?
Ge1 Cu1 Ge1 67.216(13) 14_455 13_565 ?
Ge1 Cu1 Ge1 112.786(13) 14_455 . ?
Ge1 Cu1 Ge1 67.214(13) 3_565 . ?
Ge1 Cu1 Ge1 180.0 13_565 . ?
Ge1 Cu1 Ge1 67.216(13) 14_455 15 ?
Si2 Si1 Ge2 108.39(5) . . ?
Si2 Si1 Si4 110.49(6) . . ?
Si3 Si1 Ge2 108.57(5) . . ?
Si3 Si1 Si2 110.51(6) . . ?
Si3 Si1 Si4 111.35(7) . . ?
Si4 Si1 Ge2 107.42(5) . . ?
C1 Si2 Si1 111.93(19) . . ?
C1 Si2 C3 108.9(3) . . ?
C2 Si2 Si1 110.79(18) . . ?
C2 Si2 C1 109.2(3) . . ?
C2 Si2 C3 107.0(3) . . ?
C3 Si2 Si1 108.92(19) . . ?
C4 Si3 Si1 110.9(2) . . ?
C4 Si3 C6 107.7(3) . . ?
C5 Si3 Si1 109.6(2) . . ?
C5 Si3 C4 109.1(4) . . ?
C5 Si3 C6 109.2(3) . . ?
C6 Si3 Si1 110.26(18) . . ?
C9A Si4 Si1 110.3(5) . . ?
C9 Si4 Si1 115.6(7) . . ?
C9 Si4 C8 112.6(11) . . ?
C9 Si4 C7 114.6(11) . . ?
C8A Si4 Si1 111.8(4) . . ?
C8A Si4 C9A 102.2(8) . . ?
C8 Si4 Si1 103.7(5) . . ?
C7A Si4 Si1 116.4(6) . . ?
C7A Si4 C9A 104.1(10) . . ?
C7A Si4 C8A 110.9(9) . . ?
C7 Si4 Si1 106.4(6) . . ?
C7 Si4 C8 102.5(9) . . ?
Si2 C1 H1A 109.5 . . ?
Si2 C1 H1B 109.5 . . ?
Si2 C1 H1C 109.5 . . ?
H1A C1 H1B 109.5 . . ?
H1A C1 H1C 109.5 . . ?
H1B C1 H1C 109.5 . . ?
Si2 C2 H2A 109.5 . . ?
Si2 C2 H2B 109.5 . . ?
Si2 C2 H2C 109.5 . . ?
H2A C2 H2B 109.5 . . ?
H2A C2 H2C 109.5 . . ?
H2B C2 H2C 109.5 . . ?
Si2 C3 H3A 109.5 . . ?
Si2 C3 H3B 109.5 . . ?
Si2 C3 H3C 109.5 . . ?
H3A C3 H3B 109.5 . . ?
H3A C3 H3C 109.5 . . ?
H3B C3 H3C 109.5 . . ?
Si3 C4 H4A 109.5 . . ?
Si3 C4 H4B 109.5 . . ?
Si3 C4 H4C 109.5 . . ?
H4A C4 H4B 109.5 . . ?
H4A C4 H4C 109.5 . . ?
H4B C4 H4C 109.5 . . ?
Si3 C5 H5A 109.5 . . ?
Si3 C5 H5B 109.5 . . ?
Si3 C5 H5C 109.5 . . ?
H5A C5 H5B 109.5 . . ?
H5A C5 H5C 109.5 . . ?
H5B C5 H5C 109.5 . . ?
Si3 C6 H6A 109.5 . . ?
Si3 C6 H6B 109.5 . . ?
Si3 C6 H6C 109.5 . . ?
H6A C6 H6B 109.5 . . ?
H6A C6 H6C 109.5 . . ?
H6B C6 H6C 109.5 . . ?
O1 K1 C10 94.5(2) 15_556 14_456 ?
O1 K1 C10 21.90(16) 14_456 14_456 ?
O1 K1 C10 108.0(2) . 14_456 ?
O1 K1 C10 85.5(2) 3_565 14_456 ?
O1 K1 C10 72.0(2) 13_566 14_456 ?
O1 K1 C10 158.10(17) 2_665 14_456 ?
C10 O1 K1 115.4(4) . . ?
C10 O1 K1 115.4(4) . 3_565 ?
C10 O1 K1 115.4(4) . 13_566 ?
C10 O1 K1 115.4(4) . 2_665 ?
C10 O1 K1 115.4(4) . 15_556 ?
C10 O1 K1 115.4(4) . 14_456 ?
C10 O1 C13 109.3(6) . . ?
C13 O1 K1 134.6(5) . 2_665 ?
C13 O1 K1 134.6(5) . 13_566 ?
C13 O1 K1 134.6(5) . 3_565 ?
C13 O1 K1 134.6(5) . 15_556 ?
C13 O1 K1 134.6(5) . 14_456 ?
C13 O1 K1 134.6(5) . . ?
O1 C10 H10A 110.2 . . ?
O1 C10 H10B 110.2 . . ?
O1 C10 C11 107.7(6) . . ?
H10A C10 H10B 108.5 . . ?
C11 C10 H10A 110.2 . . ?
C11 C10 H10B 110.2 . . ?
C10 C11 H11A 111.4 . . ?
C10 C11 H11B 111.4 . . ?
C10 C11 C12 101.7(7) . . ?
H11A C11 H11B 109.3 . . ?
C12 C11 H11A 111.4 . . ?
C12 C11 H11B 111.4 . . ?
C11 C12 H12A 110.4 . . ?
C11 C12 H12B 110.4 . . ?
H12A C12 H12B 108.6 . . ?
C13 C12 C11 106.6(7) . . ?
C13 C12 H12A 110.4 . . ?
C13 C12 H12B 110.4 . . ?
O1 C13 C12 106.4(6) . . ?
O1 C13 H13A 110.4 . . ?
O1 C13 H13B 110.4 . . ?
C12 C13 H13A 110.4 . . ?
C12 C13 H13B 110.4 . . ?
H13A C13 H13B 108.6 . . ?
Si4 C9A H9AA 109.5 . . ?
Si4 C9A H9AB 109.5 . . ?
Si4 C9A H9AC 109.5 . . ?
H9AA C9A H9AB 109.5 . . ?
H9AA C9A H9AC 109.5 . . ?
H9AB C9A H9AC 109.5 . . ?
Si4 C9 H9A 109.5 . . ?
Si4 C9 H9B 109.5 . . ?
Si4 C9 H9C 109.5 . . ?
H9A C9 H9B 109.5 . . ?
H9A C9 H9C 109.5 . . ?
H9B C9 H9C 109.5 . . ?
Si4 C8A H8AA 109.5 . . ?
Si4 C8A H8AB 109.5 . . ?
Si4 C8A H8AC 109.5 . . ?
H8AA C8A H8AB 109.5 . . ?
H8AA C8A H8AC 109.5 . . ?
H8AB C8A H8AC 109.5 . . ?
Si4 C8 H8A 109.5 . . ?
Si4 C8 H8B 109.5 . . ?
Si4 C8 H8C 109.5 . . ?
H8A C8 H8B 109.5 . . ?
H8A C8 H8C 109.5 . . ?
H8B C8 H8C 109.5 . . ?
Si4 C7A H7AA 109.5 . . ?
Si4 C7A H7AB 109.5 . . ?
Si4 C7A H7AC 109.5 . . ?
H7AA C7A H7AB 109.5 . . ?
H7AA C7A H7AC 109.5 . . ?
H7AB C7A H7AC 109.5 . . ?
Si4 C7 H7A 109.5 . . ?
Si4 C7 H7B 109.5 . . ?
Si4 C7 H7C 109.5 . . ?
H7A C7 H7B 109.5 . . ?
H7A C7 H7C 109.5 . . ?
H7B C7 H7C 109.5 . . ?

loop_
_geom_bond_atom_site_label_1
_geom_bond_atom_site_label_2
_geom_bond_distance
_geom_bond_site_symmetry_2
_geom_bond_publ_flag
Ge1 Ge1 2.8517(6) 3_565 ?
Ge1 Ge1 2.8517(6) 2_665 ?
Ge1 Ge2 2.5192(5) . ?
Ge1 Ge2 2.5216(5) 2_665 ?
Ge1 Cu1 2.5762(4) . ?
Ge2 Ge3 2.5520(5) . ?
Ge2 Ge3 2.5496(5) 3_565 ?
Ge2 Si1 2.3792(10) . ?
Ge3 Ge3 2.6348(7) 3_565 ?
Ge3 Ge3 2.6349(7) 2_665 ?
Si1 Si2 2.3434(15) . ?
Si1 Si3 2.3405(16) . ?
Si1 Si4 2.3506(15) . ?
Si2 C1 1.867(6) . ?
Si2 C2 1.856(5) . ?
Si2 C3 1.873(5) . ?
Si3 C4 1.865(6) . ?
Si3 C5 1.856(6) . ?
Si3 C6 1.869(5) . ?
Si4 C9A 1.960(17) . ?
Si4 C9 1.715(19) . ?
Si4 C8A 1.864(13) . ?
Si4 C8 1.966(17) . ?
Si4 C7A 1.76(2) . ?
Si4 C7 1.922(19) . ?
C1 H1A 0.9800 . ?
C1 H1B 0.9800 . ?
C1 H1C 0.9800 . ?
C2 H2A 0.9800 . ?
C2 H2B 0.9800 . ?
C2 H2C 0.9800 . ?
C3 H3A 0.9800 . ?
C3 H3B 0.9800 . ?
C3 H3C 0.9800 . ?
C4 H4A 0.9800 . ?
C4 H4B 0.9800 . ?
C4 H4C 0.9800 . ?
C5 H5A 0.9800 . ?
C5 H5B 0.9800 . ?
C5 H5C 0.9800 . ?
C6 H6A 0.9800 . ?
C6 H6B 0.9800 . ?
C6 H6C 0.9800 . ?
K1 O1 2.539(5) 2_665 ?
K1 O1 2.539(6) 13_566 ?
K1 O1 2.539(6) . ?
K1 O1 2.539(5) 14_456 ?
K1 O1 2.539(5) 3_565 ?
K1 O1 2.539(5) 15_556 ?
K1 C10 3.382(8) 14_456 ?
O1 C10 1.397(8) . ?
O1 C13 1.398(9) . ?
C10 H10A 0.9900 . ?
C10 H10B 0.9900 . ?
C10 C11 1.442(10) . ?
C11 H11A 0.9900 . ?
C11 H11B 0.9900 . ?
C11 C12 1.476(10) . ?
C12 H12A 0.9900 . ?
C12 H12B 0.9900 . ?
C12 C13 1.415(11) . ?
C13 H13A 0.9900 . ?
C13 H13B 0.9900 . ?
C9A H9AA 0.9800 . ?
C9A H9AB 0.9800 . ?
C9A H9AC 0.9800 . ?
C9 H9A 0.9800 . ?
C9 H9B 0.9800 . ?
C9 H9C 0.9800 . ?
C8A H8AA 0.9800 . ?
C8A H8AB 0.9800 . ?
C8A H8AC 0.9800 . ?
C8 H8A 0.9800 . ?
C8 H8B 0.9800 . ?
C8 H8C 0.9800 . ?
C7A H7AA 0.9800 . ?
C7A H7AB 0.9800 . ?
C7A H7AC 0.9800 . ?
C7 H7A 0.9800 . ?
C7 H7B 0.9800 . ?
C7 H7C 0.9800 . ?

loop_
_geom_torsion_atom_site_label_1
_geom_torsion_atom_site_label_2
_geom_torsion_atom_site_label_3
_geom_torsion_atom_site_label_4
_geom_torsion
_geom_torsion_site_symmetry_1
_geom_torsion_site_symmetry_2
_geom_torsion_site_symmetry_3
_geom_torsion_site_symmetry_4
_geom_torsion_publ_flag
K1 O1 C10 C11 -158.6(6) 14_456 . . . ?
K1 O1 C10 C11 -158.6(6) 3_565 . . . ?
K1 O1 C10 C11 -158.6(6) 13_566 . . . ?
K1 O1 C10 C11 -158.6(6) 15_556 . . . ?
K1 O1 C10 C11 -158.6(6) 2_665 . . . ?
K1 O1 C10 C11 -158.6(6) . . . . ?
K1 O1 C13 C12 175.3(6) 14_456 . . . ?
K1 O1 C13 C12 175.3(6) . . . . ?
K1 O1 C13 C12 175.3(6) 2_665 . . . ?
K1 O1 C13 C12 175.3(6) 15_556 . . . ?
K1 O1 C13 C12 175.3(6) 3_565 . . . ?
K1 O1 C13 C12 175.3(6) 13_566 . . . ?
O1 C10 C11 C12 -25.4(10) . . . . ?
C10 O1 C13 C12 5.3(11) . . . . ?
C10 C11 C12 C13 28.7(11) . . . . ?
C11 C12 C13 O1 -21.5(11) . . . . ?
C13 O1 C10 C11 13.5(11) . . . . ?
